data_2226196
loop_
_publ_author_name
'Zhao, Min Min'
'Shi, Ping Ping'

_publ_section_title
;
 1-[Morpholino(phenyl)methyl]-2-naphthol
;
_journal_coeditor_code JH2156
_journal_issue 6
_journal_name_full 'Acta Crystallographica Section E'
_journal_page_first o1406
_journal_paper_doi 10.1107/S1600536810018064
_journal_volume 66
_journal_year 2010
_chemical_formula_iupac 'C21 H21 N O2'
_chemical_formula_moiety 'C21 H21 N O2'
_chemical_formula_sum 'C21 H21 N O2'
_chemical_formula_weight 319.39
_chemical_name_systematic
;
1-[Morpholino(phenyl)methyl]-2-naphthol
;
_space_group_IT_number 9
_symmetry_cell_setting monoclinic
_symmetry_space_group_name_Hall 'C -2yc'
_symmetry_space_group_name_H-M 'C 1 c 1'
_atom_sites_solution_hydrogens geom
_atom_sites_solution_primary direct
_atom_sites_solution_secondary difmap
_audit_creation_method SHELXL-97
_cell_angle_alpha 90.00
_cell_angle_beta 101.13(3)
_cell_angle_gamma 90.00
_cell_formula_units_Z 8
_cell_length_a 10.698(2)
_cell_length_b 19.052(4)
_cell_length_c 16.810(3)
_cell_measurement_reflns_used 15031
_cell_measurement_temperature 293(2)
_cell_measurement_theta_max 27.74
_cell_measurement_theta_min 3.025
_cell_volume 3361.7(12)
_computing_cell_refinement '<i>CrystalClear</i> (Rigaku, 2005)'
_computing_data_collection '<i>CrystalClear</i> (Rigaku, 2005)'
_computing_data_reduction '<i>CrystalClear</i> (Rigaku, 2005)'
_computing_molecular_graphics '<i>SHELXTL</i> (Sheldrick, 2008)'
_computing_publication_material '<i>PRPKAPPA</i> (Ferguson, 1999)'
_computing_structure_refinement '<i>SHELXL97</i> (Sheldrick, 2008)'
_computing_structure_solution '<i>SHELXS97</i> (Sheldrick, 2008)'
_diffrn_ambient_temperature 293(2)
_diffrn_detector_area_resol_mean 13.6612
_diffrn_measured_fraction_theta_full 0.998
_diffrn_measured_fraction_theta_max 0.998
_diffrn_measurement_device_type 'Rigaku SCXmini'
_diffrn_measurement_method CCD_Profile_fitting
_diffrn_radiation_monochromator graphite
_diffrn_radiation_source 'fine-focus sealed tube'
_diffrn_radiation_type MoK\a
_diffrn_radiation_wavelength 0.71073
_diffrn_reflns_av_R_equivalents 0.0542
_diffrn_reflns_av_sigmaI/netI 0.0436
_diffrn_reflns_limit_h_max 13
_diffrn_reflns_limit_h_min -13
_diffrn_reflns_limit_k_max 24
_diffrn_reflns_limit_k_min -24
_diffrn_reflns_limit_l_max 21
_diffrn_reflns_limit_l_min -21
_diffrn_reflns_number 17285
_diffrn_reflns_theta_full 27.48
_diffrn_reflns_theta_max 27.48
_diffrn_reflns_theta_min 3.03
_diffrn_standards_number 0
_exptl_absorpt_coefficient_mu 0.081
_exptl_absorpt_correction_T_max 0.984
_exptl_absorpt_correction_T_min 0.971
_exptl_absorpt_correction_type multi-scan
_exptl_absorpt_process_details '(CrystalClear; Rigaku, 2005)'
_exptl_crystal_colour Colorless
_exptl_crystal_density_diffrn 1.262
_exptl_crystal_density_method 'not measured'
_exptl_crystal_description Prism
_exptl_crystal_F_000 1360
_exptl_crystal_size_max 0.4000
_exptl_crystal_size_mid 0.3000
_exptl_crystal_size_min 0.2000
_refine_diff_density_max 0.159
_refine_diff_density_min -0.173
_refine_ls_extinction_method none
_refine_ls_goodness_of_fit_ref 1.080
_refine_ls_hydrogen_treatment constr
_refine_ls_matrix_type full
_refine_ls_number_parameters 433
_refine_ls_number_reflns 3849
_refine_ls_number_restraints 2
_refine_ls_restrained_S_all 1.080
_refine_ls_R_factor_all 0.0661
_refine_ls_R_factor_gt 0.0489
_refine_ls_shift/su_max 0.001
_refine_ls_shift/su_mean 0.000
_refine_ls_structure_factor_coef Fsqd
_refine_ls_weighting_details 'calc w=1/[\s^2^(Fo^2^)+(0.0632P)^2^+0.0000P] where P=(Fo^2^+2Fc^2^)/3'
_refine_ls_weighting_scheme calc
_refine_ls_wR_factor_gt 0.1089
_refine_ls_wR_factor_ref 0.1182
_reflns_number_gt 3058
_reflns_number_total 3849
_reflns_threshold_expression I>2sigma(I)
_cod_data_source_file jh2156.cif
_cod_data_source_block I
_cod_original_cell_volume 3361.5(12)
_cod_original_sg_symbol_H-M 'C c'
_cod_database_code 2226196
_cod_database_fobs_code 2226196

loop_
_symmetry_equiv_pos_as_xyz
'x, y, z'
'x, -y, z+1/2'
'x+1/2, y+1/2, z'
'x+1/2, -y+1/2, z+1/2'

loop_
_atom_site_type_symbol
_atom_site_label
_atom_site_fract_x
_atom_site_fract_y
_atom_site_fract_z
_atom_site_U_iso_or_equiv
_atom_site_adp_type
_atom_site_calc_flag
_atom_site_refinement_flags
_atom_site_occupancy
_atom_site_disorder_assembly
_atom_site_disorder_group
N N2 0.53090(16) 0.19838(9) 0.19756(11) 0.0335(4) Uani d . 1 . .
C C17 0.5490(2) 0.12943(11) 0.24134(13) 0.0328(5) Uani d . 1 . .
H H5A 0.5742 0.1395 0.2994 0.039 Uiso calc R 1 . .
C C10 0.42262(19) 0.08974(11) 0.22848(13) 0.0336(5) Uani d . 1 . .
O O4 0.53666(18) 0.34790(9) 0.18615(13) 0.0604(5) Uani d . 1 . .
C C1 0.3388(2) 0.09325(12) 0.15454(15) 0.0412(6) Uani d . 1 . .
O O3 0.35751(19) 0.13448(9) 0.09251(11) 0.0565(5) Uani d . 1 . .
H H3A 0.4235 0.1570 0.1063 0.085 Uiso calc R 1 . .
C C11 0.6534(2) 0.08461(11) 0.21689(13) 0.0351(5) Uani d . 1 . .
C C9 0.3940(2) 0.04394(11) 0.28937(14) 0.0363(5) Uani d . 1 . .
C C4 0.2814(2) 0.00276(12) 0.27362(17) 0.0473(6) Uani d . 1 . .
C C2 0.2279(2) 0.05124(14) 0.13943(18) 0.0544(7) Uani d . 1 . .
H H18A 0.1729 0.0540 0.0894 0.065 Uiso calc R 1 . .
C C16 0.7790(2) 0.09322(13) 0.25646(16) 0.0456(6) Uani d . 1 . .
H H20A 0.7991 0.1263 0.2976 0.055 Uiso calc R 1 . .
C C8 0.4750(3) 0.03519(13) 0.36612(15) 0.0456(6) Uani d . 1 . .
H H23A 0.5511 0.0601 0.3782 0.055 Uiso calc R 1 . .
C C6 0.3308(3) -0.04833(14) 0.4069(2) 0.0664(8) Uani d . 1 . .
H H26A 0.3100 -0.0779 0.4464 0.080 Uiso calc R 1 . .
C C38 0.6490(2) 0.23667(12) 0.19652(15) 0.0431(6) Uani d . 1 . .
H H28A 0.7049 0.2084 0.1705 0.052 Uiso calc R 1 . .
H H28B 0.6924 0.2462 0.2516 0.052 Uiso calc R 1 . .
C C3 0.2011(2) 0.00725(15) 0.1967(2) 0.0567(8) Uani d . 1 . .
H H29A 0.1284 -0.0206 0.1853 0.068 Uiso calc R 1 . .
C C35 0.4481(2) 0.24405(13) 0.23544(16) 0.0443(6) Uani d . 1 . .
H H31A 0.4892 0.2545 0.2908 0.053 Uiso calc R 1 . .
H H31B 0.3684 0.2202 0.2368 0.053 Uiso calc R 1 . .
C C5 0.2527(3) -0.04283(13) 0.3339(2) 0.0614(8) Uani d . 1 . .
H H32A 0.1785 -0.0695 0.3231 0.074 Uiso calc R 1 . .
C C36 0.4222(2) 0.31094(13) 0.18800(19) 0.0534(7) Uani d . 1 . .
H H34A 0.3797 0.3002 0.1330 0.064 Uiso calc R 1 . .
H H34B 0.3659 0.3404 0.2124 0.064 Uiso calc R 1 . .
C C7 0.4425(3) -0.00951(14) 0.42262(18) 0.0606(8) Uani d . 1 . .
H H38A 0.4966 -0.0139 0.4728 0.073 Uiso calc R 1 . .
C C15 0.8748(2) 0.05256(15) 0.23472(18) 0.0556(7) Uani d . 1 . .
H H40A 0.9590 0.0592 0.2606 0.067 Uiso calc R 1 . .
C C12 0.6263(2) 0.03396(12) 0.15697(16) 0.0463(6) Uani d . 1 . .
H H41A 0.5426 0.0272 0.1301 0.056 Uiso calc R 1 . .
C C13 0.7221(3) -0.00653(15) 0.13678(19) 0.0610(8) Uani d . 1 . .
H H42A 0.7023 -0.0404 0.0965 0.073 Uiso calc R 1 . .
C C14 0.8455(3) 0.00233(15) 0.17493(19) 0.0578(8) Uani d . 1 . .
H H45A 0.9095 -0.0253 0.1608 0.069 Uiso calc R 1 . .
C C37 0.6193(3) 0.30486(13) 0.15105(19) 0.0556(7) Uani d . 1 . .
H H47A 0.6980 0.3300 0.1508 0.067 Uiso calc R 1 . .
H H47B 0.5800 0.2948 0.0953 0.067 Uiso calc R 1 . .
C C19 -0.0234(2) 0.20900(12) 0.42768(14) 0.0375(5) Uani d . 1 . .
O O2 0.31221(16) 0.20204(9) 0.40339(11) 0.0526(5) Uani d . 1 . .
H H2A 0.3118 0.2429 0.3881 0.079 Uiso calc R 1 . .
C C18 0.0949(2) 0.23186(11) 0.40893(14) 0.0370(5) Uani d . 1 . .
C C34 0.1067(2) 0.30540(11) 0.37516(14) 0.0371(5) Uani d . 1 . .
H H10A 0.0480 0.3362 0.3969 0.045 Uiso calc R 1 . .
C C20 -0.0342(2) 0.13894(12) 0.45550(14) 0.0437(6) Uani d . 1 . .
N N1 0.23850(18) 0.33300(9) 0.40308(11) 0.0377(5) Uani d . 1 . .
C C22 0.1834(3) 0.11606(13) 0.44640(17) 0.0514(7) Uani d . 1 . .
H H15A 0.2525 0.0856 0.4526 0.062 Uiso calc R 1 . .
C C28 0.0683(2) 0.30619(12) 0.28318(14) 0.0381(6) Uani d . 1 . .
C C23 0.1955(2) 0.18532(12) 0.41921(15) 0.0428(6) Uani d . 1 . .
C C21 0.0716(3) 0.09399(12) 0.46337(16) 0.0512(7) Uani d . 1 . .
H H21A 0.0644 0.0480 0.4806 0.061 Uiso calc R 1 . .
C C29 -0.0073(3) 0.35994(14) 0.24450(17) 0.0505(7) Uani d . 1 . .
H H22A -0.0358 0.3949 0.2753 0.061 Uiso calc R 1 . .
C C25 -0.2415(3) 0.22877(16) 0.44269(17) 0.0551(7) Uani d . 1 . .
H H24A -0.3109 0.2588 0.4391 0.066 Uiso calc R 1 . .
C C24 -0.1317(2) 0.25283(14) 0.42093(15) 0.0461(6) Uani d . 1 . .
H H25A -0.1286 0.2984 0.4016 0.055 Uiso calc R 1 . .
C C40 0.2622(2) 0.39992(13) 0.36510(16) 0.0455(6) Uani d . 1 . .
H H27A 0.2040 0.4354 0.3777 0.055 Uiso calc R 1 . .
H H27B 0.2476 0.3944 0.3067 0.055 Uiso calc R 1 . .
O O1 0.4239(2) 0.43231(10) 0.48085(12) 0.0670(6) Uani d . 1 . .
C C42 0.2647(3) 0.34414(14) 0.49149(15) 0.0498(7) Uani d . 1 . .
H H33A 0.2516 0.3007 0.5188 0.060 Uiso calc R 1 . .
H H33B 0.2065 0.3790 0.5055 0.060 Uiso calc R 1 . .
C C27 -0.1502(3) 0.11634(15) 0.47600(16) 0.0538(7) Uani d . 1 . .
H H35A -0.1572 0.0706 0.4939 0.065 Uiso calc R 1 . .
C C39 0.3979(3) 0.42304(16) 0.39600(18) 0.0603(8) Uani d . 1 . .
H H36A 0.4556 0.3881 0.3815 0.072 Uiso calc R 1 . .
H H36B 0.4130 0.4669 0.3701 0.072 Uiso calc R 1 . .
C C33 0.1083(2) 0.25492(15) 0.23553(16) 0.0496(7) Uani d . 1 . .
H H37A 0.1574 0.2178 0.2601 0.060 Uiso calc R 1 . .
C C26 -0.2507(3) 0.16011(17) 0.47003(17) 0.0600(8) Uani d . 1 . .
H H39A -0.3260 0.1446 0.4841 0.072 Uiso calc R 1 . .
C C41 0.3999(3) 0.36858(14) 0.51903(18) 0.0577(8) Uani d . 1 . .
H H43A 0.4166 0.3753 0.5773 0.069 Uiso calc R 1 . .
H H43B 0.4576 0.3326 0.5068 0.069 Uiso calc R 1 . .
C C30 -0.0413(3) 0.36241(16) 0.16068(19) 0.0608(8) Uani d . 1 . .
H H44A -0.0928 0.3986 0.1358 0.073 Uiso calc R 1 . .
C C31 0.0009(3) 0.31159(18) 0.11421(18) 0.0652(9) Uani d . 1 . .
H H46A -0.0213 0.3134 0.0580 0.078 Uiso calc R 1 . .
C C32 0.0764(3) 0.25798(19) 0.15184(18) 0.0637(8) Uani d . 1 . .
H H48A 0.1060 0.2237 0.1208 0.076 Uiso calc R 1 . .

loop_
_atom_site_aniso_label
_atom_site_aniso_U_11
_atom_site_aniso_U_22
_atom_site_aniso_U_33
_atom_site_aniso_U_12
_atom_site_aniso_U_13
_atom_site_aniso_U_23
N2 0.0333(9) 0.0309(9) 0.0367(9) -0.0003(7) 0.0080(7) 0.0016(7)
C17 0.0354(11) 0.0343(11) 0.0281(11) -0.0001(9) 0.0049(9) 0.0003(9)
C10 0.0316(10) 0.0290(10) 0.0413(12) 0.0003(8) 0.0096(9) 0.0005(9)
O4 0.0618(11) 0.0321(9) 0.0881(14) -0.0042(8) 0.0169(10) 0.0034(9)
C1 0.0413(12) 0.0350(12) 0.0452(13) 0.0030(10) 0.0029(10) -0.0010(10)
O3 0.0657(11) 0.0534(10) 0.0429(10) -0.0086(9) -0.0084(8) 0.0078(8)
C11 0.0351(11) 0.0335(11) 0.0370(11) 0.0012(9) 0.0081(9) 0.0086(9)
C9 0.0354(11) 0.0282(10) 0.0487(13) 0.0073(9) 0.0165(9) 0.0023(9)
C4 0.0394(12) 0.0289(11) 0.0798(18) 0.0037(9) 0.0272(12) -0.0002(11)
C2 0.0378(13) 0.0491(14) 0.0688(18) 0.0004(11) -0.0082(12) -0.0069(13)
C16 0.0369(12) 0.0508(14) 0.0464(14) 0.0043(10) 0.0016(11) 0.0067(11)
C8 0.0546(14) 0.0371(12) 0.0476(14) 0.0076(11) 0.0162(11) 0.0051(11)
C6 0.0960(19) 0.0336(13) 0.0870(19) 0.0074(14) 0.0614(16) 0.0133(13)
C38 0.0396(12) 0.0420(13) 0.0488(14) -0.0011(10) 0.0113(10) 0.0094(11)
C3 0.0312(12) 0.0477(14) 0.091(2) -0.0051(11) 0.0111(13) -0.0089(15)
C35 0.0429(12) 0.0393(12) 0.0549(14) 0.0017(10) 0.0194(11) -0.0008(11)
C5 0.0633(15) 0.0359(13) 0.098(2) -0.0014(12) 0.0475(15) 0.0031(14)
C36 0.0483(14) 0.0377(13) 0.0762(18) 0.0068(11) 0.0171(13) 0.0037(13)
C7 0.0897(19) 0.0450(15) 0.0536(16) 0.0192(15) 0.0303(14) 0.0110(12)
C15 0.0308(12) 0.0669(17) 0.0662(17) 0.0072(12) 0.0018(12) 0.0141(14)
C12 0.0381(12) 0.0464(14) 0.0553(15) 0.0008(10) 0.0114(11) -0.0073(12)
C13 0.0588(16) 0.0544(16) 0.0750(19) -0.0010(13) 0.0261(14) -0.0199(14)
C14 0.0439(14) 0.0540(16) 0.0796(19) 0.0138(12) 0.0221(13) 0.0076(14)
C37 0.0542(15) 0.0443(14) 0.0711(18) -0.0077(12) 0.0192(13) 0.0130(13)
C19 0.0454(12) 0.0327(11) 0.0341(11) -0.0067(9) 0.0070(9) -0.0050(9)
O2 0.0488(9) 0.0396(9) 0.0720(12) 0.0057(8) 0.0184(9) -0.0030(9)
C18 0.0441(12) 0.0278(11) 0.0399(12) -0.0003(9) 0.0103(10) -0.0026(9)
C34 0.0419(12) 0.0285(11) 0.0443(13) 0.0007(9) 0.0168(10) -0.0001(9)
C20 0.0594(15) 0.0375(12) 0.0332(12) -0.0132(11) 0.0068(11) -0.0048(10)
N1 0.0466(11) 0.0290(9) 0.0372(10) -0.0056(8) 0.0069(8) -0.0016(8)
C22 0.0602(16) 0.0291(12) 0.0616(17) 0.0050(11) 0.0040(13) -0.0047(11)
C28 0.0325(11) 0.0403(12) 0.0425(13) -0.0050(9) 0.0096(10) -0.0017(10)
C23 0.0494(14) 0.0325(12) 0.0471(14) 0.0001(10) 0.0112(11) -0.0056(10)
C21 0.0739(18) 0.0259(11) 0.0515(15) -0.0061(11) 0.0060(13) 0.0006(11)
C29 0.0495(14) 0.0477(14) 0.0553(16) 0.0022(11) 0.0123(12) 0.0063(12)
C25 0.0458(14) 0.0672(17) 0.0542(15) -0.0057(13) 0.0146(12) -0.0098(14)
C24 0.0451(13) 0.0447(13) 0.0491(14) -0.0023(11) 0.0105(11) -0.0039(11)
C40 0.0554(14) 0.0362(12) 0.0452(14) -0.0058(11) 0.0108(11) 0.0046(10)
O1 0.0881(14) 0.0447(10) 0.0589(12) -0.0257(10) -0.0086(10) 0.0034(9)
C42 0.0725(17) 0.0361(13) 0.0408(14) -0.0059(12) 0.0112(12) -0.0002(11)
C27 0.0680(17) 0.0514(15) 0.0442(14) -0.0234(13) 0.0164(13) -0.0028(12)
C39 0.0656(17) 0.0520(16) 0.0589(18) -0.0195(14) 0.0008(14) 0.0107(13)
C33 0.0402(13) 0.0583(16) 0.0480(15) 0.0033(12) 0.0027(11) -0.0083(12)
C26 0.0582(16) 0.0734(19) 0.0533(16) -0.0282(14) 0.0233(13) -0.0129(14)
C41 0.0773(19) 0.0415(14) 0.0468(15) -0.0146(13) -0.0064(14) 0.0013(12)
C30 0.0532(16) 0.0658(18) 0.0595(18) -0.0066(14) 0.0012(13) 0.0185(15)
C31 0.0532(17) 0.094(2) 0.0445(16) -0.0167(16) -0.0007(13) 0.0018(16)
C32 0.0526(16) 0.086(2) 0.0529(17) -0.0050(15) 0.0097(13) -0.0204(15)

loop_
_atom_type_symbol
_atom_type_description
_atom_type_scat_dispersion_real
_atom_type_scat_dispersion_imag
_atom_type_scat_source
C C 0.0033 0.0000 'International Tables Vol C Tables 4.2.6.8 and 6.1.1.4'
H H 0.0000 0.0000 'International Tables Vol C Tables 4.2.6.8 and 6.1.1.4'
N N 0.0061 0.0000 'International Tables Vol C Tables 4.2.6.8 and 6.1.1.4'
O O 0.0106 0.0000 'International Tables Vol C Tables 4.2.6.8 and 6.1.1.4'

loop_
_geom_angle_atom_site_label_1
_geom_angle_atom_site_label_2
_geom_angle_atom_site_label_3
_geom_angle_site_symmetry_1
_geom_angle_site_symmetry_3
_geom_angle
_geom_angle_publ_flag
C38 N2 C35 . . 107.70(17) ?
C38 N2 C17 . . 114.36(16) ?
C35 N2 C17 . . 109.70(17) ?
N2 C17 C11 . . 112.99(17) ?
N2 C17 C10 . . 109.69(16) ?
C11 C17 C10 . . 111.03(17) ?
N2 C17 H5A . . 107.6 ?
C11 C17 H5A . . 107.6 ?
C10 C17 H5A . . 107.6 ?
C1 C10 C9 . . 118.9(2) ?
C1 C10 C17 . . 120.3(2) ?
C9 C10 C17 . . 120.61(19) ?
C37 O4 C36 . . 109.43(19) ?
O3 C1 C10 . . 123.6(2) ?
O3 C1 C2 . . 115.8(2) ?
C10 C1 C2 . . 120.6(2) ?
C1 O3 H3A . . 109.5 ?
C12 C11 C16 . . 118.5(2) ?
C12 C11 C17 . . 121.7(2) ?
C16 C11 C17 . . 119.7(2) ?
C8 C9 C4 . . 116.9(2) ?
C8 C9 C10 . . 123.3(2) ?
C4 C9 C10 . . 119.8(2) ?
C3 C4 C5 . . 121.1(2) ?
C3 C4 C9 . . 118.9(2) ?
C5 C4 C9 . . 120.0(2) ?
C3 C2 C1 . . 120.7(2) ?
C3 C2 H18A . . 119.6 ?
C1 C2 H18A . . 119.6 ?
C15 C16 C11 . . 120.2(2) ?
C15 C16 H20A . . 119.9 ?
C11 C16 H20A . . 119.9 ?
C7 C8 C9 . . 120.8(2) ?
C7 C8 H23A . . 119.6 ?
C9 C8 H23A . . 119.6 ?
C5 C6 C7 . . 119.5(3) ?
C5 C6 H26A . . 120.3 ?
C7 C6 H26A . . 120.3 ?
N2 C38 C37 . . 109.70(19) ?
N2 C38 H28A . . 109.7 ?
C37 C38 H28A . . 109.7 ?
N2 C38 H28B . . 109.7 ?
C37 C38 H28B . . 109.7 ?
H28A C38 H28B . . 108.2 ?
C2 C3 C4 . . 121.1(2) ?
C2 C3 H29A . . 119.5 ?
C4 C3 H29A . . 119.5 ?
N2 C35 C36 . . 109.7(2) ?
N2 C35 H31A . . 109.7 ?
C36 C35 H31A . . 109.7 ?
N2 C35 H31B . . 109.7 ?
C36 C35 H31B . . 109.7 ?
H31A C35 H31B . . 108.2 ?
C6 C5 C4 . . 121.2(3) ?
C6 C5 H32A . . 119.4 ?
C4 C5 H32A . . 119.4 ?
O4 C36 C35 . . 111.2(2) ?
O4 C36 H34A . . 109.4 ?
C35 C36 H34A . . 109.4 ?
O4 C36 H34B . . 109.4 ?
C35 C36 H34B . . 109.4 ?
H34A C36 H34B . . 108.0 ?
C8 C7 C6 . . 121.6(3) ?
C8 C7 H38A . . 119.2 ?
C6 C7 H38A . . 119.2 ?
C14 C15 C16 . . 120.3(2) ?
C14 C15 H40A . . 119.9 ?
C16 C15 H40A . . 119.9 ?
C13 C12 C11 . . 120.6(2) ?
C13 C12 H41A . . 119.7 ?
C11 C12 H41A . . 119.7 ?
C14 C13 C12 . . 121.0(3) ?
C14 C13 H42A . . 119.5 ?
C12 C13 H42A . . 119.5 ?
C13 C14 C15 . . 119.4(3) ?
C13 C14 H45A . . 120.3 ?
C15 C14 H45A . . 120.3 ?
O4 C37 C38 . . 112.0(2) ?
O4 C37 H47A . . 109.2 ?
C38 C37 H47A . . 109.2 ?
O4 C37 H47B . . 109.2 ?
C38 C37 H47B . . 109.2 ?
H47A C37 H47B . . 107.9 ?
C24 C19 C20 . . 117.5(2) ?
C24 C19 C18 . . 123.3(2) ?
C20 C19 C18 . . 119.2(2) ?
C23 O2 H2A . . 109.5 ?
C23 C18 C19 . . 118.6(2) ?
C23 C18 C34 . . 121.2(2) ?
C19 C18 C34 . . 120.13(19) ?
N1 C34 C28 . . 111.68(18) ?
N1 C34 C18 . . 110.33(17) ?
C28 C34 C18 . . 111.19(18) ?
N1 C34 H10A . . 107.8 ?
C28 C34 H10A . . 107.8 ?
C18 C34 H10A . . 107.8 ?
C21 C20 C27 . . 121.3(2) ?
C21 C20 C19 . . 119.1(2) ?
C27 C20 C19 . . 119.6(2) ?
C40 N1 C42 . . 107.33(18) ?
C40 N1 C34 . . 113.63(17) ?
C42 N1 C34 . . 110.61(18) ?
C21 C22 C23 . . 120.1(2) ?
C21 C22 H15A . . 120.0 ?
C23 C22 H15A . . 120.0 ?
C33 C28 C29 . . 117.9(2) ?
C33 C28 C34 . . 121.9(2) ?
C29 C28 C34 . . 120.2(2) ?
O2 C23 C18 . . 123.2(2) ?
O2 C23 C22 . . 115.3(2) ?
C18 C23 C22 . . 121.5(2) ?
C22 C21 C20 . . 121.4(2) ?
C22 C21 H21A . . 119.3 ?
C20 C21 H21A . . 119.3 ?
C30 C29 C28 . . 121.1(3) ?
C30 C29 H22A . . 119.5 ?
C28 C29 H22A . . 119.5 ?
C24 C25 C26 . . 121.2(3) ?
C24 C25 H24A . . 119.4 ?
C26 C25 H24A . . 119.4 ?
C25 C24 C19 . . 120.7(2) ?
C25 C24 H25A . . 119.7 ?
C19 C24 H25A . . 119.7 ?
N1 C40 C39 . . 109.8(2) ?
N1 C40 H27A . . 109.7 ?
C39 C40 H27A . . 109.7 ?
N1 C40 H27B . . 109.7 ?
C39 C40 H27B . . 109.7 ?
H27A C40 H27B . . 108.2 ?
C39 O1 C41 . . 109.4(2) ?
N1 C42 C41 . . 109.8(2) ?
N1 C42 H33A . . 109.7 ?
C41 C42 H33A . . 109.7 ?
N1 C42 H33B . . 109.7 ?
C41 C42 H33B . . 109.7 ?
H33A C42 H33B . . 108.2 ?
C26 C27 C20 . . 121.1(3) ?
C26 C27 H35A . . 119.4 ?
C20 C27 H35A . . 119.4 ?
O1 C39 C40 . . 111.9(2) ?
O1 C39 H36A . . 109.2 ?
C40 C39 H36A . . 109.2 ?
O1 C39 H36B . . 109.2 ?
C40 C39 H36B . . 109.2 ?
H36A C39 H36B . . 107.9 ?
C28 C33 C32 . . 121.1(3) ?
C28 C33 H37A . . 119.5 ?
C32 C33 H37A . . 119.5 ?
C27 C26 C25 . . 119.8(3) ?
C27 C26 H39A . . 120.1 ?
C25 C26 H39A . . 120.1 ?
O1 C41 C42 . . 111.9(2) ?
O1 C41 H43A . . 109.2 ?
C42 C41 H43A . . 109.2 ?
O1 C41 H43B . . 109.2 ?
C42 C41 H43B . . 109.2 ?
H43A C41 H43B . . 107.9 ?
C31 C30 C29 . . 120.2(3) ?
C31 C30 H44A . . 119.9 ?
C29 C30 H44A . . 119.9 ?
C30 C31 C32 . . 119.3(3) ?
C30 C31 H46A . . 120.4 ?
C32 C31 H46A . . 120.4 ?
C31 C32 C33 . . 120.4(3) ?
C31 C32 H48A . . 119.8 ?
C33 C32 H48A . . 119.8 ?

loop_
_geom_bond_atom_site_label_1
_geom_bond_atom_site_label_2
_geom_bond_site_symmetry_2
_geom_bond_distance
_geom_bond_publ_flag
N2 C38 . 1.462(3) ?
N2 C35 . 1.471(3) ?
N2 C17 . 1.500(3) ?
C17 C11 . 1.524(3) ?
C17 C10 . 1.528(3) ?
C17 H5A . 0.9800 ?
C10 C1 . 1.387(3) ?
C10 C9 . 1.422(3) ?
O4 C37 . 1.415(3) ?
O4 C36 . 1.418(3) ?
C1 O3 . 1.351(3) ?
C1 C2 . 1.413(3) ?
O3 H3A . 0.8200 ?
C11 C12 . 1.384(3) ?
C11 C16 . 1.390(3) ?
C9 C8 . 1.418(3) ?
C9 C4 . 1.419(3) ?
C4 C3 . 1.410(4) ?
C4 C5 . 1.413(4) ?
C2 C3 . 1.348(4) ?
C2 H18A . 0.9300 ?
C16 C15 . 1.388(4) ?
C16 H20A . 0.9300 ?
C8 C7 . 1.370(4) ?
C8 H23A . 0.9300 ?
C6 C5 . 1.348(4) ?
C6 C7 . 1.386(4) ?
C6 H26A . 0.9300 ?
C38 C37 . 1.510(3) ?
C38 H28A . 0.9700 ?
C38 H28B . 0.9700 ?
C3 H29A . 0.9300 ?
C35 C36 . 1.500(4) ?
C35 H31A . 0.9700 ?
C35 H31B . 0.9700 ?
C5 H32A . 0.9300 ?
C36 H34A . 0.9700 ?
C36 H34B . 0.9700 ?
C7 H38A . 0.9300 ?
C15 C14 . 1.379(4) ?
C15 H40A . 0.9300 ?
C12 C13 . 1.377(4) ?
C12 H41A . 0.9300 ?
C13 C14 . 1.363(4) ?
C13 H42A . 0.9300 ?
C14 H45A . 0.9300 ?
C37 H47A . 0.9700 ?
C37 H47B . 0.9700 ?
C19 C24 . 1.415(3) ?
C19 C20 . 1.426(3) ?
C19 C18 . 1.430(3) ?
O2 C23 . 1.363(3) ?
O2 H2A . 0.8200 ?
C18 C23 . 1.380(3) ?
C18 C34 . 1.526(3) ?
C34 N1 . 1.493(3) ?
C34 C28 . 1.521(3) ?
C34 H10A . 0.9800 ?
C20 C21 . 1.405(4) ?
C20 C27 . 1.418(4) ?
N1 C40 . 1.470(3) ?
N1 C42 . 1.474(3) ?
C22 C21 . 1.349(4) ?
C22 C23 . 1.411(3) ?
C22 H15A . 0.9300 ?
C28 C33 . 1.382(4) ?
C28 C29 . 1.386(3) ?
C21 H21A . 0.9300 ?
C29 C30 . 1.386(4) ?
C29 H22A . 0.9300 ?
C25 C24 . 1.374(4) ?
C25 C26 . 1.396(4) ?
C25 H24A . 0.9300 ?
C24 H25A . 0.9300 ?
C40 C39 . 1.510(4) ?
C40 H27A . 0.9700 ?
C40 H27B . 0.9700 ?
O1 C39 . 1.410(4) ?
O1 C41 . 1.420(3) ?
C42 C41 . 1.505(4) ?
C42 H33A . 0.9700 ?
C42 H33B . 0.9700 ?
C27 C26 . 1.349(4) ?
C27 H35A . 0.9300 ?
C39 H36A . 0.9700 ?
C39 H36B . 0.9700 ?
C33 C32 . 1.383(4) ?
C33 H37A . 0.9300 ?
C26 H39A . 0.9300 ?
C41 H43A . 0.9700 ?
C41 H43B . 0.9700 ?
C30 C31 . 1.374(4) ?
C30 H44A . 0.9300 ?
C31 C32 . 1.378(5) ?
C31 H46A . 0.9300 ?
C32 H48A . 0.9300 ?

loop_
_geom_hbond_atom_site_label_D
_geom_hbond_atom_site_label_H
_geom_hbond_atom_site_label_A
_geom_hbond_site_symmetry_A
_geom_hbond_distance_DH
_geom_hbond_distance_HA
_geom_hbond_distance_DA
_geom_hbond_angle_DHA
O2 H2A N1 . 0.82 1.92 2.616(2) 141.7
O3 H3A N2 . 0.82 1.90 2.603(3) 142.9

loop_
_geom_torsion_atom_site_label_1
_geom_torsion_atom_site_label_2
_geom_torsion_atom_site_label_3
_geom_torsion_atom_site_label_4
_geom_torsion_site_symmetry_1
_geom_torsion_site_symmetry_2
_geom_torsion_site_symmetry_3
_geom_torsion_site_symmetry_4
_geom_torsion
_geom_torsion_publ_flag
C38 N2 C17 C11 . . . . -47.7(2) ?
C35 N2 C17 C11 . . . . -168.80(18) ?
C38 N2 C17 C10 . . . . -172.15(18) ?
C35 N2 C17 C10 . . . . 66.7(2) ?
N2 C17 C10 C1 . . . . 36.7(3) ?
C11 C17 C10 C1 . . . . -88.9(2) ?
N2 C17 C10 C9 . . . . -148.84(18) ?
C11 C17 C10 C9 . . . . 85.6(2) ?
C9 C10 C1 O3 . . . . -179.4(2) ?
C17 C10 C1 O3 . . . . -4.8(3) ?
C9 C10 C1 C2 . . . . -1.0(3) ?
C17 C10 C1 C2 . . . . 173.6(2) ?
N2 C17 C11 C12 . . . . -94.3(2) ?
C10 C17 C11 C12 . . . . 29.4(3) ?
N2 C17 C11 C16 . . . . 87.1(2) ?
C10 C17 C11 C16 . . . . -149.2(2) ?
C1 C10 C9 C8 . . . . 178.3(2) ?
C17 C10 C9 C8 . . . . 3.8(3) ?
C1 C10 C9 C4 . . . . 0.2(3) ?
C17 C10 C9 C4 . . . . -174.4(2) ?
C8 C9 C4 C3 . . . . -177.0(2) ?
C10 C9 C4 C3 . . . . 1.3(3) ?
C8 C9 C4 C5 . . . . 1.7(3) ?
C10 C9 C4 C5 . . . . 180.0(2) ?
O3 C1 C2 C3 . . . . 178.9(2) ?
C10 C1 C2 C3 . . . . 0.4(4) ?
C12 C11 C16 C15 . . . . 1.2(4) ?
C17 C11 C16 C15 . . . . 179.9(2) ?
C4 C9 C8 C7 . . . . -2.0(3) ?
C10 C9 C8 C7 . . . . 179.8(2) ?
C35 N2 C38 C37 . . . . -57.8(3) ?
C17 N2 C38 C37 . . . . 180.0(2) ?
C1 C2 C3 C4 . . . . 1.1(4) ?
C5 C4 C3 C2 . . . . 179.4(2) ?
C9 C4 C3 C2 . . . . -1.9(4) ?
C38 N2 C35 C36 . . . . 59.0(2) ?
C17 N2 C35 C36 . . . . -175.91(19) ?
C7 C6 C5 C4 . . . . -1.1(4) ?
C3 C4 C5 C6 . . . . 178.5(3) ?
C9 C4 C5 C6 . . . . -0.2(4) ?
C37 O4 C36 C35 . . . . 58.7(3) ?
N2 C35 C36 O4 . . . . -60.5(3) ?
C9 C8 C7 C6 . . . . 0.8(4) ?
C5 C6 C7 C8 . . . . 0.8(4) ?
C11 C16 C15 C14 . . . . -1.4(4) ?
C16 C11 C12 C13 . . . . -0.5(4) ?
C17 C11 C12 C13 . . . . -179.1(2) ?
C11 C12 C13 C14 . . . . -0.2(4) ?
C12 C13 C14 C15 . . . . 0.1(5) ?
C16 C15 C14 C13 . . . . 0.7(4) ?
C36 O4 C37 C38 . . . . -57.9(3) ?
N2 C38 C37 O4 . . . . 58.7(3) ?
C24 C19 C18 C23 . . . . 178.7(2) ?
C20 C19 C18 C23 . . . . -0.6(3) ?
C24 C19 C18 C34 . . . . -3.7(3) ?
C20 C19 C18 C34 . . . . 177.0(2) ?
C23 C18 C34 N1 . . . . -34.7(3) ?
C19 C18 C34 N1 . . . . 147.7(2) ?
C23 C18 C34 C28 . . . . 89.8(3) ?
C19 C18 C34 C28 . . . . -87.8(2) ?
C24 C19 C20 C21 . . . . -179.7(2) ?
C18 C19 C20 C21 . . . . -0.3(3) ?
C24 C19 C20 C27 . . . . -0.8(3) ?
C18 C19 C20 C27 . . . . 178.6(2) ?
C28 C34 N1 C40 . . . . 48.6(3) ?
C18 C34 N1 C40 . . . . 172.83(19) ?
C28 C34 N1 C42 . . . . 169.42(19) ?
C18 C34 N1 C42 . . . . -66.4(2) ?
N1 C34 C28 C33 . . . . 79.5(3) ?
C18 C34 C28 C33 . . . . -44.2(3) ?
N1 C34 C28 C29 . . . . -99.4(2) ?
C18 C34 C28 C29 . . . . 136.8(2) ?
C19 C18 C23 O2 . . . . -179.7(2) ?
C34 C18 C23 O2 . . . . 2.6(4) ?
C19 C18 C23 C22 . . . . 1.0(4) ?
C34 C18 C23 C22 . . . . -176.7(2) ?
C21 C22 C23 O2 . . . . -179.6(2) ?
C21 C22 C23 C18 . . . . -0.3(4) ?
C23 C22 C21 C20 . . . . -0.8(4) ?
C27 C20 C21 C22 . . . . -177.8(2) ?
C19 C20 C21 C22 . . . . 1.1(4) ?
C33 C28 C29 C30 . . . . -0.3(4) ?
C34 C28 C29 C30 . . . . 178.7(2) ?
C26 C25 C24 C19 . . . . -1.7(4) ?
C20 C19 C24 C25 . . . . 1.7(3) ?
C18 C19 C24 C25 . . . . -177.6(2) ?
C42 N1 C40 C39 . . . . 58.2(3) ?
C34 N1 C40 C39 . . . . -179.2(2) ?
C40 N1 C42 C41 . . . . -58.3(3) ?
C34 N1 C42 C41 . . . . 177.25(19) ?
C21 C20 C27 C26 . . . . 178.6(3) ?
C19 C20 C27 C26 . . . . -0.3(4) ?
C41 O1 C39 C40 . . . . 58.0(3) ?
N1 C40 C39 O1 . . . . -59.7(3) ?
C29 C28 C33 C32 . . . . 1.5(4) ?
C34 C28 C33 C32 . . . . -177.5(2) ?
C20 C27 C26 C25 . . . . 0.5(4) ?
C24 C25 C26 C27 . . . . 0.5(4) ?
C39 O1 C41 C42 . . . . -58.0(3) ?
N1 C42 C41 O1 . . . . 59.5(3) ?
C28 C29 C30 C31 . . . . -0.6(4) ?
C29 C30 C31 C32 . . . . 0.5(4) ?
C30 C31 C32 C33 . . . . 0.7(5) ?
C28 C33 C32 C31 . . . . -1.7(4) ?
